data_7125233
loop_
_publ_author_name
'Baudron, St\'ephane A'
'Hosseini, Mir Wais'

_publ_section_title
;
 Pre-organization of clefts for Ag-\p interactions in Zn(ii) bisdipyrrin
 helicates for the construction of heterometallic networks.
;
_journal_issue 88
_journal_name_full 'Chemical communications (Cambridge, England)'
_journal_page_first 13000
_journal_page_last 13003
_journal_paper_doi 10.1039/c6cc07754d
_journal_volume 52
_journal_year 2016
_chemical_formula_sum 'C63 H40 Ag3 F9 N8 O9 S3 Zn2'
_chemical_formula_weight 1774.56
_space_group_crystal_system monoclinic
_space_group_IT_number 14
_space_group_name_Hall '-P 2yn'
_space_group_name_H-M_alt 'P 1 21/n 1'
_atom_sites_solution_hydrogens geom
_audit_creation_method SHELXL-2014/7
_audit_update_record
;
2016-09-23 deposited with the CCDC.
2016-10-11 downloaded from the CCDC.
;
_cell_angle_alpha 90
_cell_angle_beta 95.100(2)
_cell_angle_gamma 90
_cell_formula_units_Z 4
_cell_length_a 11.3487(3)
_cell_length_b 18.6122(5)
_cell_length_c 33.9443(10)
_cell_measurement_reflns_used 9838
_cell_measurement_temperature 173(2)
_cell_measurement_theta_max 25.43
_cell_measurement_theta_min 2.51
_cell_volume 7141.5(3)
_computing_cell_refinement 'Bruker SAINT'
_computing_data_collection 'Bruker APEX2'
_computing_data_reduction 'Bruker SAINT'
_computing_molecular_graphics 'Bruker SHELXTL'
_computing_publication_material 'Bruker SHELXTL'
_computing_structure_refinement 'SHELXL-2014 (Sheldrick 2014)'
_computing_structure_solution 'SHELXS-97 (Sheldrick 2008)'
_diffrn_ambient_temperature 173(2)
_diffrn_measured_fraction_theta_full 0.998
_diffrn_measured_fraction_theta_max 0.997
_diffrn_measurement_device_type 'Bruker APEX-II CCD'
_diffrn_measurement_method '\f and \w scans'
_diffrn_radiation_type MoK\a
_diffrn_radiation_wavelength 0.71073
_diffrn_reflns_av_R_equivalents 0.0411
_diffrn_reflns_av_unetI/netI 0.0289
_diffrn_reflns_Laue_measured_fraction_full 0.998
_diffrn_reflns_Laue_measured_fraction_max 0.997
_diffrn_reflns_limit_h_max 16
_diffrn_reflns_limit_h_min -15
_diffrn_reflns_limit_k_max 26
_diffrn_reflns_limit_k_min -26
_diffrn_reflns_limit_l_max 47
_diffrn_reflns_limit_l_min -47
_diffrn_reflns_number 242815
_diffrn_reflns_point_group_measured_fraction_full 0.998
_diffrn_reflns_point_group_measured_fraction_max 0.997
_diffrn_reflns_theta_full 25.242
_diffrn_reflns_theta_max 30.116
_diffrn_reflns_theta_min 1.848
_exptl_absorpt_coefficient_mu 1.639
_exptl_absorpt_correction_T_max 0.936
_exptl_absorpt_correction_T_min 0.866
_exptl_absorpt_correction_type multi-scan
_exptl_absorpt_process_details sadabs
_exptl_crystal_colour dark-green
_exptl_crystal_density_diffrn 1.650
_exptl_crystal_description rod
_exptl_crystal_F_000 3504
_exptl_crystal_size_max 0.090
_exptl_crystal_size_mid 0.070
_exptl_crystal_size_min 0.040
_refine_diff_density_max 1.534
_refine_diff_density_min -1.116
_refine_diff_density_rms 0.114
_refine_ls_extinction_method none
_refine_ls_goodness_of_fit_ref 1.030
_refine_ls_hydrogen_treatment constr
_refine_ls_matrix_type full
_refine_ls_number_parameters 874
_refine_ls_number_reflns 20962
_refine_ls_number_restraints 0
_refine_ls_restrained_S_all 1.030
_refine_ls_R_factor_all 0.0660
_refine_ls_R_factor_gt 0.0447
_refine_ls_shift/su_max 0.001
_refine_ls_shift/su_mean 0.000
_refine_ls_structure_factor_coef Fsqd
_refine_ls_weighting_details 'w=1/[\s^2^(Fo^2^)+(0.0712P)^2^+9.3759P] where P=(Fo^2^+2Fc^2^)/3'
_refine_ls_weighting_scheme calc
_refine_ls_wR_factor_gt 0.1238
_refine_ls_wR_factor_ref 0.1363
_reflns_Friedel_coverage 0.000
_reflns_number_gt 15732
_reflns_number_total 20962
_reflns_threshold_expression 'I > 2\s(I)'
_cod_data_source_file c6cc07754d2.cif
_cod_data_source_block compound7
_cod_original_sg_symbol_H-M 'P 21/n'
_cod_database_code 7125233
_shelx_shelxl_version_number 2014/7
_shelx_space_group_comment
;
The symmetry employed for this shelxl refinement is uniquely defined
by the following loop, which should always be used as a source of
symmetry information in preference to the above space-group names.
They are only intended as comments.
;
_shelx_estimated_absorpt_t_min 0.867
_shelx_estimated_absorpt_t_max 0.937
_platon_squeeze_void_probe_radius 1.20

loop_
_space_group_symop_operation_xyz
'x, y, z'
'-x+1/2, y+1/2, -z+1/2'
'-x, -y, -z'
'x-1/2, -y-1/2, z-1/2'

loop_
_atom_site_label
_atom_site_type_symbol
_atom_site_fract_x
_atom_site_fract_y
_atom_site_fract_z
_atom_site_U_iso_or_equiv
_atom_site_adp_type
_atom_site_occupancy
_atom_site_site_symmetry_order
_atom_site_calc_flag
_atom_site_refinement_flags_posn
_atom_site_refinement_flags_adp
C1 C 0.6599(3) 0.72974(18) 0.21522(10) 0.0357(7) Uani 1 1 d . .
H1 H 0.7174 0.7534 0.2012 0.043 Uiso 1 1 calc R U
C2 C 0.6423(3) 0.74342(19) 0.25552(10) 0.0363(7) Uani 1 1 d . .
H2 H 0.6842 0.7767 0.2728 0.044 Uiso 1 1 calc R U
C3 C 0.5520(3) 0.69849(17) 0.26429(9) 0.0316(6) Uani 1 1 d . .
H3 H 0.5187 0.6950 0.2889 0.038 Uiso 1 1 calc R U
C4 C 0.5179(3) 0.65804(16) 0.22937(9) 0.0262(6) Uani 1 1 d . .
C5 C 0.4325(3) 0.60450(16) 0.22515(8) 0.0253(6) Uani 1 1 d . .
C6 C 0.3936(3) 0.56931(15) 0.18953(8) 0.0249(5) Uani 1 1 d . .
C7 C 0.3333(3) 0.50224(16) 0.18519(9) 0.0281(6) Uani 1 1 d . .
H7 H 0.3059 0.4739 0.2058 0.034 Uiso 1 1 calc R U
C8 C 0.3220(3) 0.48613(16) 0.14505(9) 0.0291(6) Uani 1 1 d . .
H8 H 0.2881 0.4441 0.1329 0.035 Uiso 1 1 calc R U
C9 C 0.3715(3) 0.54499(15) 0.12598(9) 0.0255(6) Uani 1 1 d . .
C10 C 0.3761(3) 0.58080(17) 0.26105(9) 0.0290(6) Uani 1 1 d . .
C11 C 0.2566(3) 0.5912(2) 0.26383(10) 0.0396(8) Uani 1 1 d . .
H11 H 0.2093 0.6120 0.2423 0.048 Uiso 1 1 calc R U
C12 C 0.2052(4) 0.5716(2) 0.29769(12) 0.0495(10) Uani 1 1 d . .
H12 H 0.1235 0.5804 0.2996 0.059 Uiso 1 1 calc R U
C13 C 0.2717(4) 0.5396(2) 0.32846(11) 0.0507(10) Uani 1 1 d . .
H13 H 0.2362 0.5266 0.3517 0.061 Uiso 1 1 calc R U
C14 C 0.3896(4) 0.5264(3) 0.32563(12) 0.0534(10) Uani 1 1 d . .
H14 H 0.4350 0.5028 0.3466 0.064 Uiso 1 1 calc R U
C15 C 0.4431(3) 0.5475(2) 0.29224(11) 0.0447(9) Uani 1 1 d . .
H15 H 0.5251 0.5393 0.2907 0.054 Uiso 1 1 calc R U
C16 C 0.3713(3) 0.56119(16) 0.08416(9) 0.0271(6) Uani 1 1 d . .
C17 C 0.3829(3) 0.51519(17) 0.05157(10) 0.0371(7) Uani 1 1 d . .
H17 H 0.3896 0.4643 0.0523 0.044 Uiso 1 1 calc R U
C18 C 0.3827(3) 0.55795(18) 0.01890(10) 0.0364(7) Uani 1 1 d . .
H18 H 0.3902 0.5424 -0.0074 0.044 Uiso 1 1 calc R U
C19 C 0.3691(3) 0.63018(16) 0.03161(8) 0.0275(6) Uani 1 1 d . .
C20 C 0.3553(3) 0.69085(17) 0.00753(9) 0.0279(6) Uani 1 1 d . .
C21 C 0.3272(3) 0.76039(16) 0.01968(9) 0.0284(6) Uani 1 1 d . .
C22 C 0.3269(3) 0.82377(18) -0.00339(10) 0.0376(7) Uani 1 1 d . .
H22 H 0.3428 0.8270 -0.0303 0.045 Uiso 1 1 calc R U
C23 C 0.2992(4) 0.88018(19) 0.02075(11) 0.0408(8) Uani 1 1 d . .
H23 H 0.2919 0.9295 0.0137 0.049 Uiso 1 1 calc R U
C24 C 0.2838(3) 0.84968(18) 0.05798(10) 0.0387(8) Uani 1 1 d . .
H24 H 0.2646 0.8763 0.0804 0.046 Uiso 1 1 calc R U
C25 C 0.3707(3) 0.68151(17) -0.03520(9) 0.0334(7) Uani 1 1 d . .
C26 C 0.4804(4) 0.6645(2) -0.04728(12) 0.0484(10) Uani 1 1 d . .
H26 H 0.5462 0.6580 -0.0282 0.058 Uiso 1 1 calc R U
C27 C 0.4944(6) 0.6569(2) -0.08746(14) 0.0667(15) Uani 1 1 d . .
H27 H 0.5704 0.6472 -0.0959 0.080 Uiso 1 1 calc R U
C28 C 0.3981(6) 0.6633(2) -0.11490(12) 0.0718(17) Uani 1 1 d . .
H28 H 0.4075 0.6566 -0.1422 0.086 Uiso 1 1 calc R U
C29 C 0.2907(6) 0.6792(3) -0.10325(12) 0.0668(14) Uani 1 1 d . .
H29 H 0.2245 0.6832 -0.1223 0.080 Uiso 1 1 calc R U
C30 C 0.2763(4) 0.6896(2) -0.06326(11) 0.0484(9) Uani 1 1 d . .
H30 H 0.2009 0.7025 -0.0553 0.058 Uiso 1 1 calc R U
C31 C 0.6795(3) 0.53649(17) 0.10888(10) 0.0326(7) Uani 1 1 d . .
H31 H 0.6512 0.5026 0.1267 0.039 Uiso 1 1 calc R U
C32 C 0.7502(3) 0.51849(18) 0.07804(11) 0.0384(7) Uani 1 1 d . .
H32 H 0.7759 0.4718 0.0714 0.046 Uiso 1 1 calc R U
C33 C 0.7741(3) 0.58114(18) 0.05968(10) 0.0344(7) Uani 1 1 d . .
H33 H 0.8208 0.5866 0.0380 0.041 Uiso 1 1 calc R U
C34 C 0.7153(3) 0.63766(17) 0.07934(9) 0.0271(6) Uani 1 1 d . .
C35 C 0.7163(3) 0.71013(16) 0.07097(8) 0.0264(6) Uani 1 1 d . .
C36 C 0.6502(3) 0.76419(16) 0.08878(9) 0.0277(6) Uani 1 1 d . .
C37 C 0.6689(3) 0.83944(17) 0.08605(10) 0.0334(7) Uani 1 1 d . .
H37 H 0.7229 0.8628 0.0705 0.040 Uiso 1 1 calc R U
C38 C 0.5932(3) 0.87251(17) 0.11048(10) 0.0323(7) Uani 1 1 d . .
H38 H 0.5856 0.9226 0.1150 0.039 Uiso 1 1 calc R U
C39 C 0.5296(3) 0.81626(16) 0.12726(9) 0.0277(6) Uani 1 1 d . .
C40 C 0.7984(3) 0.73601(17) 0.04218(9) 0.0298(6) Uani 1 1 d . .
C41 C 0.7557(3) 0.7670(2) 0.00671(10) 0.0371(7) Uani 1 1 d . .
H41 H 0.6729 0.7706 0.0000 0.044 Uiso 1 1 calc R U
C42 C 0.8343(4) 0.7930(2) -0.01915(11) 0.0473(9) Uani 1 1 d . .
H42 H 0.8047 0.8142 -0.0435 0.057 Uiso 1 1 calc R U
C43 C 0.9531(4) 0.7882(2) -0.00986(13) 0.0510(10) Uani 1 1 d . .
H43 H 1.0063 0.8062 -0.0276 0.061 Uiso 1 1 calc R U
C44 C 0.9959(4) 0.7571(3) 0.02556(14) 0.0617(12) Uani 1 1 d . .
H44 H 1.0788 0.7539 0.0323 0.074 Uiso 1 1 calc R U
C45 C 0.9194(3) 0.7308(2) 0.05098(12) 0.0483(10) Uani 1 1 d . .
H45 H 0.9497 0.7087 0.0750 0.058 Uiso 1 1 calc R U
C46 C 0.4328(3) 0.82261(15) 0.15166(9) 0.0264(6) Uani 1 1 d . .
C47 C 0.4118(3) 0.87824(16) 0.17912(10) 0.0298(6) Uani 1 1 d . .
H47 H 0.4605 0.9189 0.1855 0.036 Uiso 1 1 calc R U
C48 C 0.3069(3) 0.86139(17) 0.19457(9) 0.0295(6) Uani 1 1 d . .
H48 H 0.2699 0.8880 0.2139 0.035 Uiso 1 1 calc R U
C49 C 0.2645(3) 0.79634(16) 0.17606(9) 0.0259(6) Uani 1 1 d . .
C50 C 0.1553(3) 0.76360(16) 0.18020(9) 0.0272(6) Uani 1 1 d . .
C51 C 0.1081(3) 0.70471(16) 0.15806(9) 0.0269(6) Uani 1 1 d . .
C52 C 0.0085(3) 0.66313(18) 0.16663(10) 0.0331(7) Uani 1 1 d . .
H52 H -0.0402 0.6710 0.1876 0.040 Uiso 1 1 calc R U
C53 C -0.0039(3) 0.60854(18) 0.13836(10) 0.0354(7) Uani 1 1 d . .
H53 H -0.0624 0.5719 0.1362 0.042 Uiso 1 1 calc R U
C54 C 0.0876(3) 0.61879(17) 0.11384(9) 0.0328(7) Uani 1 1 d . .
H54 H 0.1003 0.5892 0.0918 0.039 Uiso 1 1 calc R U
C55 C 0.0801(3) 0.79609(18) 0.20905(10) 0.0336(7) Uani 1 1 d . .
C56 C 0.1147(3) 0.7970(2) 0.24928(11) 0.0459(9) Uani 1 1 d . .
H56 H 0.1881 0.7762 0.2589 0.055 Uiso 1 1 calc R U
C57 C 0.0429(4) 0.8280(3) 0.27534(14) 0.0622(12) Uani 1 1 d . .
H57 H 0.0664 0.8270 0.3029 0.075 Uiso 1 1 calc R U
C58 C -0.0615(4) 0.8601(3) 0.26202(16) 0.0624(13) Uani 1 1 d . .
H58 H -0.1092 0.8824 0.2801 0.075 Uiso 1 1 calc R U
C59 C -0.0970(4) 0.8599(2) 0.22233(16) 0.0593(12) Uani 1 1 d . .
H59 H -0.1701 0.8816 0.2131 0.071 Uiso 1 1 calc R U
C60 C -0.0271(3) 0.8283(2) 0.19554(13) 0.0454(9) Uani 1 1 d . .
H60 H -0.0521 0.8287 0.1681 0.054 Uiso 1 1 calc R U
C61 C 0.1466(5) 0.2764(2) 0.13830(15) 0.0677(14) Uani 1 1 d . .
C62 C -0.1581(4) 0.5526(2) 0.26387(16) 0.0570(11) Uani 1 1 d . .
C63 C 0.4645(4) 1.1230(2) 0.09723(12) 0.0505(10) Uani 1 1 d . .
N1 N 0.5869(2) 0.68036(14) 0.19976(8) 0.0284(5) Uani 1 1 d . .
N2 N 0.4166(2) 0.59400(13) 0.15236(7) 0.0249(5) Uani 1 1 d . .
N3 N 0.3629(2) 0.62982(13) 0.07232(7) 0.0253(5) Uani 1 1 d . .
N4 N 0.2996(2) 0.77843(14) 0.05773(7) 0.0293(5) Uani 1 1 d . .
N5 N 0.6576(2) 0.60611(13) 0.10994(7) 0.0271(5) Uani 1 1 d . .
N6 N 0.5639(2) 0.75150(13) 0.11416(7) 0.0257(5) Uani 1 1 d . .
N7 N 0.3452(2) 0.77372(13) 0.15006(7) 0.0234(5) Uani 1 1 d . .
N8 N 0.1550(2) 0.67560(14) 0.12522(7) 0.0270(5) Uani 1 1 d . .
O1 O 0.0641(3) 0.40616(15) 0.13851(8) 0.0521(7) Uani 1 1 d . .
O2 O 0.3657(3) 0.85202(18) 0.29915(9) 0.0544(7) Uani 1 1 d . .
O3 O -0.0477(3) 0.31073(19) 0.16668(10) 0.0622(8) Uani 1 1 d . .
O4 O 0.0109(2) 0.49757(16) 0.22866(8) 0.0453(6) Uani 1 1 d . .
O5 O 0.6469(3) 0.91999(15) 0.25565(10) 0.0545(7) Uani 1 1 d . .
O6 O -0.1791(3) 0.5078(2) 0.19147(10) 0.0712(10) Uani 1 1 d . .
O7 O 0.5358(3) 1.02045(15) 0.05461(9) 0.0546(7) Uani 1 1 d . .
O8 O 0.6019(3) 0.8966(2) -0.02373(9) 0.0692(10) Uani 1 1 d . .
O9 O 0.3323(4) 1.0202(2) 0.07110(12) 0.0886(13) Uani 1 1 d . .
F1 F 0.1590(4) 0.21778(16) 0.15913(11) 0.0929(11) Uani 1 1 d . .
F2 F 0.2519(4) 0.30106(19) 0.13240(14) 0.1142(16) Uani 1 1 d . .
F3 F 0.0891(5) 0.26034(19) 0.10400(10) 0.1198(17) Uani 1 1 d . .
F4 F -0.1083(3) 0.5371(2) 0.29919(9) 0.0812(9) Uani 1 1 d . .
F5 F -0.2741(3) 0.55199(19) 0.26519(11) 0.0877(10) Uani 1 1 d . .
F6 F -0.1260(4) 0.61802(16) 0.25446(14) 0.1055(14) Uani 1 1 d . .
F7 F 0.4980(3) 1.0886(2) 0.13042(8) 0.0866(10) Uani 1 1 d . .
F8 F 0.5534(3) 1.16521(16) 0.08989(10) 0.0782(9) Uani 1 1 d . .
F9 F 0.3717(3) 1.16240(18) 0.10392(10) 0.0839(10) Uani 1 1 d . .
S1 S 0.06452(9) 0.34388(5) 0.16355(3) 0.03961(19) Uani 1 1 d . .
S2 S -0.11530(7) 0.48716(5) 0.22745(3) 0.03716(18) Uani 1 1 d . .
S3 S 0.42887(9) 1.05902(5) 0.05755(3) 0.0447(2) Uani 1 1 d . .
Zn1 Zn 0.55200(3) 0.65830(2) 0.14285(2) 0.02617(8) Uani 1 1 d . .
Zn2 Zn 0.29993(3) 0.71068(2) 0.10284(2) 0.02557(8) Uani 1 1 d . .
Ag1 Ag 0.11817(2) 0.51973(2) 0.17355(2) 0.04103(8) Uani 1 1 d . .
Ag2 Ag 0.48404(3) 0.83287(2) 0.24477(2) 0.04128(8) Uani 1 1 d . .
Ag3 Ag 0.51255(3) 0.89356(2) 0.03648(2) 0.04800(8) Uani 1 1 d . .

loop_
_atom_site_aniso_label
_atom_site_aniso_U_11
_atom_site_aniso_U_22
_atom_site_aniso_U_33
_atom_site_aniso_U_23
_atom_site_aniso_U_13
_atom_site_aniso_U_12
C1 0.0382(17) 0.0311(16) 0.0384(17) 0.0001(13) 0.0062(14) -0.0077(13)
C2 0.0408(18) 0.0335(17) 0.0340(16) -0.0024(13) -0.0001(14) -0.0070(14)
C3 0.0373(16) 0.0311(16) 0.0261(14) -0.0019(12) 0.0016(12) 0.0019(13)
C4 0.0292(14) 0.0267(14) 0.0229(13) -0.0008(11) 0.0029(11) 0.0021(11)
C5 0.0272(13) 0.0268(14) 0.0222(13) 0.0022(11) 0.0047(10) 0.0009(11)
C6 0.0281(14) 0.0245(13) 0.0228(13) 0.0031(11) 0.0057(11) 0.0005(11)
C7 0.0317(15) 0.0233(13) 0.0298(15) 0.0045(11) 0.0054(12) -0.0005(11)
C8 0.0361(16) 0.0208(13) 0.0308(15) 0.0007(11) 0.0053(12) -0.0010(12)
C9 0.0307(14) 0.0204(13) 0.0257(14) -0.0008(11) 0.0043(11) 0.0022(11)
C10 0.0334(15) 0.0316(15) 0.0232(13) -0.0001(12) 0.0081(11) -0.0039(12)
C11 0.0333(16) 0.053(2) 0.0330(16) -0.0036(15) 0.0084(13) -0.0019(15)
C12 0.0405(19) 0.069(3) 0.042(2) -0.0091(19) 0.0182(16) -0.0141(19)
C13 0.063(3) 0.056(2) 0.0358(19) -0.0048(17) 0.0221(18) -0.028(2)
C14 0.063(3) 0.064(3) 0.0340(19) 0.0157(18) 0.0104(18) -0.005(2)
C15 0.044(2) 0.058(2) 0.0331(17) 0.0143(16) 0.0067(15) 0.0021(17)
C16 0.0343(15) 0.0226(13) 0.0245(13) 0.0013(11) 0.0044(11) 0.0019(11)
C17 0.062(2) 0.0202(14) 0.0293(15) -0.0023(12) 0.0045(15) 0.0055(14)
C18 0.056(2) 0.0287(16) 0.0248(15) -0.0040(12) 0.0072(14) 0.0057(15)
C19 0.0347(15) 0.0260(14) 0.0225(13) -0.0004(11) 0.0063(11) 0.0039(12)
C20 0.0309(15) 0.0276(14) 0.0257(14) 0.0019(11) 0.0052(11) 0.0026(12)
C21 0.0354(15) 0.0250(14) 0.0249(14) 0.0017(11) 0.0036(11) 0.0014(12)
C22 0.051(2) 0.0322(17) 0.0302(16) 0.0069(13) 0.0067(14) 0.0022(15)
C23 0.059(2) 0.0266(16) 0.0372(18) 0.0038(14) 0.0049(16) 0.0038(15)
C24 0.056(2) 0.0260(15) 0.0340(17) -0.0010(13) 0.0030(15) 0.0093(15)
C25 0.0511(19) 0.0266(15) 0.0235(14) 0.0019(12) 0.0075(13) 0.0025(14)
C26 0.068(3) 0.042(2) 0.0377(19) 0.0094(16) 0.0203(18) 0.0168(18)
C27 0.111(4) 0.049(2) 0.048(2) 0.0124(19) 0.048(3) 0.025(3)
C28 0.150(6) 0.044(2) 0.0249(19) 0.0035(16) 0.025(3) 0.011(3)
C29 0.115(4) 0.053(3) 0.0287(19) 0.0025(18) -0.012(2) -0.004(3)
C30 0.063(3) 0.051(2) 0.0298(17) 0.0036(16) -0.0039(16) 0.0006(19)
C31 0.0376(16) 0.0241(14) 0.0362(16) 0.0010(12) 0.0028(13) 0.0012(12)
C32 0.0465(19) 0.0283(16) 0.0402(18) -0.0069(14) 0.0027(15) 0.0059(14)
C33 0.0407(17) 0.0330(16) 0.0303(15) -0.0045(13) 0.0085(13) 0.0058(14)
C34 0.0270(14) 0.0301(15) 0.0243(13) -0.0014(11) 0.0027(11) 0.0029(11)
C35 0.0259(13) 0.0299(15) 0.0239(13) 0.0021(11) 0.0044(11) 0.0021(11)
C36 0.0288(14) 0.0261(14) 0.0294(14) 0.0027(11) 0.0086(11) 0.0001(11)
C37 0.0345(16) 0.0259(15) 0.0417(18) 0.0066(13) 0.0141(14) -0.0010(12)
C38 0.0344(16) 0.0221(14) 0.0419(18) 0.0032(13) 0.0123(13) 0.0001(12)
C39 0.0294(14) 0.0220(13) 0.0322(15) 0.0001(11) 0.0060(12) -0.0002(11)
C40 0.0305(15) 0.0294(15) 0.0307(15) 0.0043(12) 0.0092(12) 0.0045(12)
C41 0.0332(16) 0.047(2) 0.0322(16) 0.0069(14) 0.0081(13) 0.0073(14)
C42 0.052(2) 0.058(2) 0.0345(18) 0.0120(17) 0.0181(16) 0.0113(19)
C43 0.047(2) 0.061(3) 0.049(2) 0.0095(19) 0.0252(18) -0.0018(19)
C44 0.0299(18) 0.092(4) 0.065(3) 0.015(3) 0.0142(18) 0.001(2)
C45 0.0322(17) 0.069(3) 0.044(2) 0.0182(19) 0.0045(15) 0.0070(17)
C46 0.0299(14) 0.0200(13) 0.0298(14) 0.0009(11) 0.0059(11) -0.0005(11)
C47 0.0318(15) 0.0227(14) 0.0362(16) -0.0033(12) 0.0091(12) -0.0002(12)
C48 0.0305(15) 0.0265(14) 0.0324(15) -0.0073(12) 0.0081(12) 0.0037(12)
C49 0.0262(13) 0.0255(14) 0.0269(14) -0.0021(11) 0.0069(11) 0.0036(11)
C50 0.0277(14) 0.0271(14) 0.0271(14) 0.0004(11) 0.0043(11) 0.0032(11)
C51 0.0257(13) 0.0278(14) 0.0276(14) 0.0039(11) 0.0048(11) 0.0008(11)
C52 0.0285(15) 0.0385(17) 0.0330(16) 0.0043(13) 0.0062(12) -0.0013(13)
C53 0.0349(16) 0.0353(17) 0.0352(17) 0.0037(13) -0.0012(13) -0.0091(13)
C54 0.0397(17) 0.0296(15) 0.0287(15) -0.0028(12) 0.0010(13) -0.0041(13)
C55 0.0288(15) 0.0333(16) 0.0407(17) -0.0075(14) 0.0140(13) -0.0019(13)
C56 0.0388(18) 0.062(2) 0.0385(19) -0.0136(17) 0.0118(15) -0.0004(17)
C57 0.062(3) 0.081(3) 0.046(2) -0.022(2) 0.022(2) -0.009(2)
C58 0.052(2) 0.066(3) 0.075(3) -0.032(2) 0.037(2) -0.008(2)
C59 0.036(2) 0.051(2) 0.095(4) -0.017(2) 0.026(2) 0.0040(18)
C60 0.0333(17) 0.044(2) 0.060(2) -0.0092(18) 0.0124(16) 0.0041(15)
C61 0.107(4) 0.041(2) 0.062(3) -0.008(2) 0.043(3) -0.012(2)
C62 0.048(2) 0.049(2) 0.077(3) 0.004(2) 0.020(2) 0.0140(19)
C63 0.064(3) 0.049(2) 0.040(2) -0.0012(17) 0.0160(18) -0.010(2)
N1 0.0309(13) 0.0283(13) 0.0268(12) 0.0007(10) 0.0072(10) -0.0056(10)
N2 0.0298(12) 0.0231(11) 0.0221(11) 0.0025(9) 0.0052(9) 0.0004(9)
N3 0.0333(13) 0.0218(11) 0.0216(11) -0.0001(9) 0.0058(9) 0.0016(10)
N4 0.0403(14) 0.0243(12) 0.0239(12) 0.0009(10) 0.0071(10) 0.0033(10)
N5 0.0317(13) 0.0240(12) 0.0263(12) 0.0016(10) 0.0071(10) 0.0020(10)
N6 0.0273(12) 0.0239(12) 0.0271(12) 0.0007(9) 0.0090(9) 0.0013(9)
N7 0.0259(11) 0.0218(11) 0.0236(11) -0.0006(9) 0.0078(9) -0.0011(9)
N8 0.0294(12) 0.0265(12) 0.0258(12) 0.0004(10) 0.0054(10) 0.0003(10)
O1 0.074(2) 0.0384(14) 0.0462(15) 0.0018(12) 0.0155(14) -0.0109(13)
O2 0.0544(17) 0.0670(19) 0.0421(15) 0.0087(14) 0.0049(13) -0.0005(14)
O3 0.0573(18) 0.069(2) 0.0600(19) 0.0170(16) 0.0057(15) -0.0212(16)
O4 0.0312(12) 0.0591(16) 0.0471(15) 0.0028(13) 0.0116(11) 0.0003(11)
O5 0.0489(16) 0.0413(15) 0.076(2) -0.0113(14) 0.0185(14) -0.0002(12)
O6 0.0552(18) 0.105(3) 0.0514(18) 0.0250(18) -0.0080(14) 0.0040(18)
O7 0.0677(19) 0.0398(15) 0.0565(17) 0.0014(13) 0.0076(14) 0.0094(13)
O8 0.088(2) 0.078(2) 0.0425(16) 0.0027(15) 0.0070(16) 0.0406(19)
O9 0.099(3) 0.086(3) 0.088(3) -0.032(2) 0.049(2) -0.042(2)
F1 0.135(3) 0.0443(15) 0.106(3) 0.0136(16) 0.049(2) 0.0203(18)
F2 0.123(3) 0.069(2) 0.169(4) -0.009(2) 0.108(3) 0.002(2)
F3 0.234(5) 0.073(2) 0.0551(19) -0.0331(17) 0.030(2) -0.016(3)
F4 0.084(2) 0.108(3) 0.0525(16) -0.0168(16) 0.0141(15) 0.0166(19)
F5 0.0523(16) 0.102(2) 0.114(3) 0.010(2) 0.0380(17) 0.0338(16)
F6 0.127(3) 0.0426(16) 0.156(4) -0.0026(19) 0.064(3) 0.0089(18)
F7 0.102(2) 0.118(3) 0.0389(14) 0.0079(16) 0.0031(14) -0.006(2)
F8 0.096(2) 0.0642(18) 0.079(2) -0.0218(15) 0.0326(17) -0.0333(16)
F9 0.088(2) 0.080(2) 0.086(2) -0.0317(17) 0.0177(18) 0.0199(17)
S1 0.0508(5) 0.0374(4) 0.0321(4) -0.0017(3) 0.0120(4) -0.0086(4)
S2 0.0296(4) 0.0433(5) 0.0391(4) 0.0102(4) 0.0061(3) 0.0033(3)
S3 0.0552(5) 0.0350(5) 0.0448(5) -0.0031(4) 0.0087(4) -0.0003(4)
Zn1 0.03241(18) 0.02250(16) 0.02469(16) 0.00222(13) 0.00866(13) -0.00170(13)
Zn2 0.03292(18) 0.02240(16) 0.02231(16) -0.00116(12) 0.00765(13) 0.00039(13)
Ag1 0.04120(15) 0.03185(13) 0.05213(17) 0.00564(11) 0.01576(12) -0.00047(10)
Ag2 0.04663(16) 0.04263(15) 0.03521(14) -0.00646(11) 0.00715(11) -0.00198(12)
Ag3 0.05854(19) 0.03591(15) 0.05037(17) 0.00507(12) 0.00941(14) 0.00331(13)

loop_
_atom_type_symbol
_atom_type_description
_atom_type_scat_dispersion_real
_atom_type_scat_dispersion_imag
_atom_type_scat_source
C C 0.0033 0.0016 'International Tables Vol C Tables 4.2.6.8 and 6.1.1.4'
H H 0.0000 0.0000 'International Tables Vol C Tables 4.2.6.8 and 6.1.1.4'
N N 0.0061 0.0033 'International Tables Vol C Tables 4.2.6.8 and 6.1.1.4'
O O 0.0106 0.0060 'International Tables Vol C Tables 4.2.6.8 and 6.1.1.4'
F F 0.0171 0.0103 'International Tables Vol C Tables 4.2.6.8 and 6.1.1.4'
S S 0.1246 0.1234 'International Tables Vol C Tables 4.2.6.8 and 6.1.1.4'
Zn Zn 0.2839 1.4301 'International Tables Vol C Tables 4.2.6.8 and 6.1.1.4'
Ag Ag -0.8971 1.1015 'International Tables Vol C Tables 4.2.6.8 and 6.1.1.4'

loop_
_geom_angle_atom_site_label_1
_geom_angle_atom_site_label_2
_geom_angle_atom_site_label_3
_geom_angle
_geom_angle_site_symmetry_1
_geom_angle_site_symmetry_3
N1 C1 C2 111.8(3) . .
N1 C1 H1 124.1 . .
C2 C1 H1 124.1 . .
C3 C2 C1 105.7(3) . .
C3 C2 Ag2 84.0(2) . .
C1 C2 Ag2 98.2(2) . .
C3 C2 H2 127.2 . .
C1 C2 H2 127.2 . .
Ag2 C2 H2 88.2 . .
C2 C3 C4 107.1(3) . .
C2 C3 Ag2 65.37(19) . .
C4 C3 Ag2 103.6(2) . .
C2 C3 H3 126.5 . .
C4 C3 H3 126.5 . .
Ag2 C3 H3 98.8 . .
C5 C4 N1 124.9(3) . .
C5 C4 C3 126.8(3) . .
N1 C4 C3 108.3(3) . .
C4 C5 C6 125.7(3) . .
C4 C5 C10 118.3(3) . .
C6 C5 C10 116.0(3) . .
N2 C6 C5 123.7(3) . .
N2 C6 C7 108.9(3) . .
C5 C6 C7 127.3(3) . .
C8 C7 C6 107.0(3) . .
C8 C7 Ag1 82.42(19) . .
C6 C7 Ag1 111.2(2) . .
C8 C7 H7 126.5 . .
C6 C7 H7 126.5 . .
Ag1 C7 H7 78.9 . .
C7 C8 C9 106.0(3) . .
C7 C8 Ag1 66.40(18) . .
C9 C8 Ag1 112.2(2) . .
C7 C8 H8 127.0 . .
C9 C8 H8 127.0 . .
Ag1 C8 H8 91.1 . .
N2 C9 C8 111.3(3) . .
N2 C9 C16 118.5(3) . .
C8 C9 C16 130.0(3) . .
C11 C10 C15 118.9(3) . .
C11 C10 C5 120.6(3) . .
C15 C10 C5 120.5(3) . .
C10 C11 C12 120.6(4) . .
C10 C11 H11 119.7 . .
C12 C11 H11 119.7 . .
C13 C12 C11 120.3(4) . .
C13 C12 H12 119.9 . .
C11 C12 H12 119.9 . .
C12 C13 C14 119.9(3) . .
C12 C13 H13 120.0 . .
C14 C13 H13 120.0 . .
C13 C14 C15 120.4(4) . .
C13 C14 H14 119.8 . .
C15 C14 H14 119.8 . .
C14 C15 C10 119.8(4) . .
C14 C15 H15 120.1 . .
C10 C15 H15 120.1 . .
N3 C16 C17 110.6(3) . .
N3 C16 C9 119.0(3) . .
C17 C16 C9 130.3(3) . .
C18 C17 C16 106.8(3) . .
C18 C17 H17 126.6 . .
C16 C17 H17 126.6 . .
C17 C18 C19 107.2(3) . .
C17 C18 H18 126.4 . .
C19 C18 H18 126.4 . .
N3 C19 C20 125.0(3) . .
N3 C19 C18 108.2(3) . .
C20 C19 C18 126.6(3) . .
C19 C20 C21 126.2(3) . .
C19 C20 C25 117.4(3) . .
C21 C20 C25 116.4(3) . .
N4 C21 C20 124.7(3) . .
N4 C21 C22 108.8(3) . .
C20 C21 C22 126.5(3) . .
C23 C22 C21 107.1(3) . .
C23 C22 H22 126.5 . .
C21 C22 H22 126.5 . .
C22 C23 C24 106.1(3) . .
C22 C23 Ag3 86.2(2) . .
C24 C23 Ag3 92.6(2) . .
C22 C23 H23 126.9 . .
C24 C23 H23 126.9 . .
Ag3 C23 H23 91.0 . .
N4 C24 C23 111.5(3) . .
N4 C24 H24 124.3 . .
C23 C24 H24 124.3 . .
C30 C25 C26 119.1(3) . .
C30 C25 C20 120.6(3) . .
C26 C25 C20 120.2(3) . .
C25 C26 C27 119.8(4) . .
C25 C26 H26 120.1 . .
C27 C26 H26 120.1 . .
C28 C27 C26 120.0(5) . .
C28 C27 H27 120.0 . .
C26 C27 H27 120.0 . .
C29 C28 C27 120.3(4) . .
C29 C28 H28 119.8 . .
C27 C28 H28 119.8 . .
C28 C29 C30 120.2(5) . .
C28 C29 H29 119.9 . .
C30 C29 H29 119.9 . .
C25 C30 C29 120.4(5) . .
C25 C30 H30 119.8 . .
C29 C30 H30 119.8 . .
N5 C31 C32 111.9(3) . .
N5 C31 H31 124.1 . .
C32 C31 H31 124.1 . .
C33 C32 C31 106.6(3) . .
C33 C32 H32 126.7 . .
C31 C32 H32 126.7 . .
C32 C33 C34 107.1(3) . .
C32 C33 H33 126.5 . .
C34 C33 H33 126.5 . .
C35 C34 N5 125.1(3) . .
C35 C34 C33 127.3(3) . .
N5 C34 C33 107.6(3) . .
C34 C35 C36 126.2(3) . .
C34 C35 C40 118.0(3) . .
C36 C35 C40 115.8(3) . .
N6 C36 C37 109.1(3) . .
N6 C36 C35 125.1(3) . .
C37 C36 C35 125.6(3) . .
C38 C37 C36 107.1(3) . .
C38 C37 Ag3 77.7(2) . .
C36 C37 Ag3 109.5(2) . .
C38 C37 H37 126.5 . .
C36 C37 H37 126.5 . .
Ag3 C37 H37 84.1 . .
C37 C38 C39 106.0(3) . .
C37 C38 Ag3 71.1(2) . .
C39 C38 Ag3 110.3(2) . .
C37 C38 H38 127.0 . .
C39 C38 H38 127.0 . .
Ag3 C38 H38 88.9 . .
N6 C39 C38 110.7(3) . .
N6 C39 C46 121.3(3) . .
C38 C39 C46 127.7(3) . .
C45 C40 C41 118.8(3) . .
C45 C40 C35 120.2(3) . .
C41 C40 C35 121.0(3) . .
C40 C41 C42 120.0(3) . .
C40 C41 H41 120.0 . .
C42 C41 H41 120.0 . .
C43 C42 C41 120.6(4) . .
C43 C42 H42 119.7 . .
C41 C42 H42 119.7 . .
C42 C43 C44 119.5(4) . .
C42 C43 H43 120.2 . .
C44 C43 H43 120.2 . .
C45 C44 C43 120.3(4) . .
C45 C44 H44 119.9 . .
C43 C44 H44 119.9 . .
C44 C45 C40 120.9(4) . .
C44 C45 H45 119.6 . .
C40 C45 H45 119.6 . .
N7 C46 C47 110.6(3) . .
N7 C46 C39 121.4(3) . .
C47 C46 C39 128.0(3) . .
C48 C47 C46 106.5(3) . .
C48 C47 Ag2 78.84(19) . .
C46 C47 Ag2 106.4(2) . .
C48 C47 H47 126.8 . .
C46 C47 H47 126.8 . .
Ag2 C47 H47 85.8 . .
C47 C48 C49 107.1(3) . .
C47 C48 Ag2 69.44(18) . .
C49 C48 Ag2 109.2(2) . .
C47 C48 H48 126.4 . .
C49 C48 H48 126.4 . .
Ag2 C48 H48 91.0 . .
N7 C49 C50 124.8(3) . .
N7 C49 C48 108.7(3) . .
C50 C49 C48 126.3(3) . .
C49 C50 C51 125.7(3) . .
C49 C50 C55 117.1(3) . .
C51 C50 C55 117.1(3) . .
N8 C51 C50 125.3(3) . .
N8 C51 C52 108.7(3) . .
C50 C51 C52 125.9(3) . .
C53 C52 C51 106.8(3) . .
C53 C52 H52 126.6 . .
C51 C52 H52 126.6 . .
C52 C53 C54 106.0(3) . .
C52 C53 Ag1 98.1(2) . .
C54 C53 Ag1 88.0(2) . .
C52 C53 H53 127.0 . .
C54 C53 H53 127.0 . .
Ag1 C53 H53 85.0 . .
N8 C54 C53 111.7(3) . .
N8 C54 H54 124.1 . .
C53 C54 H54 124.1 . .
C56 C55 C60 118.7(3) . .
C56 C55 C50 121.7(3) . .
C60 C55 C50 119.6(3) . .
C57 C56 C55 120.3(4) . .
C57 C56 H56 119.9 . .
C55 C56 H56 119.9 . .
C58 C57 C56 120.9(4) . .
C58 C57 H57 119.5 . .
C56 C57 H57 119.5 . .
C57 C58 C59 119.6(4) . .
C57 C58 H58 120.2 . .
C59 C58 H58 120.2 . .
C58 C59 C60 120.6(4) . .
C58 C59 H59 119.7 . .
C60 C59 H59 119.7 . .
C59 C60 C55 119.9(4) . .
C59 C60 H60 120.1 . .
C55 C60 H60 120.1 . .
F1 C61 F2 108.7(5) . .
F1 C61 F3 108.2(4) . .
F2 C61 F3 109.3(4) . .
F1 C61 S1 111.0(3) . .
F2 C61 S1 109.9(3) . .
F3 C61 S1 109.7(4) . .
F4 C62 F6 108.6(5) . .
F4 C62 F5 108.5(4) . .
F6 C62 F5 108.2(4) . .
F4 C62 S2 110.7(3) . .
F6 C62 S2 110.8(3) . .
F5 C62 S2 110.0(4) . .
F9 C63 F8 109.6(4) . .
F9 C63 F7 107.2(4) . .
F8 C63 F7 106.3(4) . .
F9 C63 S3 111.4(3) . .
F8 C63 S3 111.9(3) . .
F7 C63 S3 110.1(3) . .
C1 N1 C4 107.2(3) . .
C1 N1 Zn1 126.8(2) . .
C4 N1 Zn1 124.5(2) . .
C9 N2 C6 106.8(2) . .
C9 N2 Zn1 123.4(2) . .
C6 N2 Zn1 123.68(19) . .
C16 N3 C19 107.1(2) . .
C16 N3 Zn2 125.7(2) . .
C19 N3 Zn2 124.38(19) . .
C24 N4 C21 106.6(3) . .
C24 N4 Zn2 128.0(2) . .
C21 N4 Zn2 125.2(2) . .
C31 N5 C34 106.8(3) . .
C31 N5 Zn1 128.7(2) . .
C34 N5 Zn1 124.1(2) . .
C39 N6 C36 107.0(2) . .
C39 N6 Zn1 125.3(2) . .
C36 N6 Zn1 122.3(2) . .
C46 N7 C49 107.2(2) . .
C46 N7 Zn2 124.1(2) . .
C49 N7 Zn2 123.00(19) . .
C54 N8 C51 106.8(3) . .
C54 N8 Zn2 128.4(2) . .
C51 N8 Zn2 124.8(2) . .
S1 O1 Ag1 114.65(16) . .
S1 O2 Ag2 110.99(17) 2 .
S2 O4 Ag1 125.62(16) . .
S2 O5 Ag2 115.02(16) 2 .
S3 O7 Ag3 115.55(18) . .
S3 O8 Ag3 127.88(19) 3_675 .
O3 S1 O1 115.9(2) . .
O3 S1 O2 113.85(19) . 2_545
O1 S1 O2 114.05(19) . 2_545
O3 S1 C61 103.5(2) . .
O1 S1 C61 104.6(2) . .
O2 S1 C61 102.8(2) 2_545 .
O6 S2 O5 117.0(2) . 2_545
O6 S2 O4 114.75(19) . .
O5 S2 O4 112.88(17) 2_545 .
O6 S2 C62 104.8(2) . .
O5 S2 C62 102.6(2) 2_545 .
O4 S2 C62 102.33(19) . .
O7 S3 O9 117.0(2) . .
O7 S3 O8 112.61(19) . 3_675
O9 S3 O8 114.3(3) . 3_675
O7 S3 C63 104.4(2) . .
O9 S3 C63 102.7(2) . .
O8 S3 C63 103.8(2) 3_675 .
N5 Zn1 N1 125.26(11) . .
N5 Zn1 N2 108.22(10) . .
N1 Zn1 N2 93.25(10) . .
N5 Zn1 N6 94.64(10) . .
N1 Zn1 N6 106.19(10) . .
N2 Zn1 N6 133.22(10) . .
N8 Zn2 N4 124.08(11) . .
N8 Zn2 N3 107.33(10) . .
N4 Zn2 N3 93.15(10) . .
N8 Zn2 N7 92.77(10) . .
N4 Zn2 N7 103.11(10) . .
N3 Zn2 N7 140.74(10) . .
O4 Ag1 C53 101.49(11) . .
O4 Ag1 C7 115.12(10) . .
C53 Ag1 C7 133.65(11) . .
O4 Ag1 O1 96.23(10) . .
C53 Ag1 O1 103.96(11) . .
C7 Ag1 O1 99.44(10) . .
O4 Ag1 C8 140.77(9) . .
C53 Ag1 C8 117.52(11) . .
C7 Ag1 C8 31.18(10) . .
O1 Ag1 C8 79.10(10) . .
O2 Ag2 C2 115.99(11) . .
O2 Ag2 C47 118.79(10) . .
C2 Ag2 C47 123.35(11) . .
O2 Ag2 O5 104.51(10) . .
C2 Ag2 O5 83.95(11) . .
C47 Ag2 O5 95.47(11) . .
O2 Ag2 C48 91.20(10) . .
C2 Ag2 C48 139.24(10) . .
C47 Ag2 C48 31.72(10) . .
O5 Ag2 C48 119.70(10) . .
O2 Ag2 C3 96.70(10) . .
C2 Ag2 C3 30.65(11) . .
C47 Ag2 C3 127.61(10) . .
O5 Ag2 C3 112.42(10) . .
C48 Ag2 C3 123.13(10) . .
O8 Ag3 C23 107.86(13) . .
O8 Ag3 O7 98.62(12) . .
C23 Ag3 O7 103.62(11) . .
O8 Ag3 C37 104.71(11) . .
C23 Ag3 C37 136.32(11) . .
O7 Ag3 C37 99.36(10) . .
O8 Ag3 C38 133.74(11) . .
C23 Ag3 C38 116.60(11) . .
O7 Ag3 C38 83.28(10) . .
C37 Ag3 C38 31.14(10) . .

loop_
_geom_bond_atom_site_label_1
_geom_bond_atom_site_label_2
_geom_bond_distance
_geom_bond_site_symmetry_2
C1 N1 1.315(4) .
C1 C2 1.423(5) .
C1 H1 0.9500 .
C2 C3 1.375(5) .
C2 Ag2 2.452(4) .
C2 H2 0.9500 .
C3 C4 1.428(4) .
C3 Ag2 2.683(3) .
C3 H3 0.9500 .
C4 C5 1.389(4) .
C4 N1 1.392(4) .
C5 C6 1.411(4) .
C5 C10 1.493(4) .
C6 N2 1.389(4) .
C6 C7 1.425(4) .
C7 C8 1.390(4) .
C7 Ag1 2.459(3) .
C7 H7 0.9500 .
C8 C9 1.414(4) .
C8 Ag1 2.660(3) .
C8 H8 0.9500 .
C9 N2 1.347(4) .
C9 C16 1.451(4) .
C10 C11 1.381(5) .
C10 C15 1.393(5) .
C11 C12 1.383(5) .
C11 H11 0.9500 .
C12 C13 1.369(6) .
C12 H12 0.9500 .
C13 C14 1.373(6) .
C13 H13 0.9500 .
C14 C15 1.389(5) .
C14 H14 0.9500 .
C15 H15 0.9500 .
C16 N3 1.340(4) .
C16 C17 1.414(4) .
C17 C18 1.365(5) .
C17 H17 0.9500 .
C18 C19 1.425(4) .
C18 H18 0.9500 .
C19 N3 1.390(4) .
C19 C20 1.395(4) .
C20 C21 1.404(4) .
C20 C25 1.487(4) .
C21 N4 1.397(4) .
C21 C22 1.416(4) .
C22 C23 1.385(5) .
C22 H22 0.9500 .
C23 C24 1.410(5) .
C23 Ag3 2.446(4) .
C23 H23 0.9500 .
C24 N4 1.338(4) .
C24 H24 0.9500 .
C25 C30 1.377(5) .
C25 C26 1.382(5) .
C26 C27 1.394(6) .
C26 H26 0.9500 .
C27 C28 1.377(9) .
C27 H27 0.9500 .
C28 C29 1.348(9) .
C28 H28 0.9500 .
C29 C30 1.396(6) .
C29 H29 0.9500 .
C30 H30 0.9500 .
C31 N5 1.320(4) .
C31 C32 1.414(5) .
C31 H31 0.9500 .
C32 C33 1.361(5) .
C32 H32 0.9500 .
C33 C34 1.441(4) .
C33 H33 0.9500 .
C34 C35 1.379(4) .
C34 N5 1.405(4) .
C35 C36 1.422(4) .
C35 C40 1.489(4) .
C36 N6 1.381(4) .
C36 C37 1.421(4) .
C37 C38 1.389(5) .
C37 Ag3 2.542(3) .
C37 H37 0.9500 .
C38 C39 1.419(4) .
C38 Ag3 2.625(3) .
C38 H38 0.9500 .
C39 N6 1.354(4) .
C39 C46 1.438(4) .
C40 C45 1.382(5) .
C40 C41 1.383(4) .
C41 C42 1.392(5) .
C41 H41 0.9500 .
C42 C43 1.360(6) .
C42 H42 0.9500 .
C43 C44 1.383(6) .
C43 H43 0.9500 .
C44 C45 1.368(6) .
C44 H44 0.9500 .
C45 H45 0.9500 .
C46 N7 1.345(4) .
C46 C47 1.427(4) .
C47 C48 1.378(4) .
C47 Ag2 2.455(3) .
C47 H47 0.9500 .
C48 C49 1.428(4) .
C48 Ag2 2.572(3) .
C48 H48 0.9500 .
C49 N7 1.392(4) .
C49 C50 1.399(4) .
C50 C51 1.408(4) .
C50 C55 1.484(4) .
C51 N8 1.388(4) .
C51 C52 1.421(4) .
C52 C53 1.396(5) .
C52 H52 0.9500 .
C53 C54 1.400(5) .
C53 Ag1 2.405(3) .
C53 H53 0.9500 .
C54 N8 1.342(4) .
C54 H54 0.9500 .
C55 C56 1.387(5) .
C55 C60 1.396(5) .
C56 C57 1.381(6) .
C56 H56 0.9500 .
C57 C58 1.368(7) .
C57 H57 0.9500 .
C58 C59 1.371(7) .
C58 H58 0.9500 .
C59 C60 1.390(6) .
C59 H59 0.9500 .
C60 H60 0.9500 .
C61 F1 1.300(6) .
C61 F2 1.313(6) .
C61 F3 1.317(7) .
C61 S1 1.823(5) .
C62 F4 1.311(6) .
C62 F6 1.319(5) .
C62 F5 1.321(5) .
C62 S2 1.831(5) .
C63 F9 1.319(5) .
C63 F8 1.320(5) .
C63 F7 1.321(5) .
C63 S3 1.816(4) .
N1 Zn1 1.980(3) .
N2 Zn1 1.997(2) .
N3 Zn2 1.995(2) .
N4 Zn2 1.983(3) .
N5 Zn1 1.966(3) .
N6 Zn1 2.000(2) .
N7 Zn2 2.016(2) .
N8 Zn2 1.982(3) .
O1 S1 1.437(3) .
O1 Ag1 2.476(3) .
O2 S1 1.441(3) 2
O2 Ag2 2.404(3) .
O3 S1 1.427(3) .
O4 S2 1.442(3) .
O4 Ag1 2.357(3) .
O5 S2 1.434(3) 2
O5 Ag2 2.462(3) .
O6 S2 1.417(3) .
O7 S3 1.421(3) .
O7 Ag3 2.449(3) .
O8 S3 1.433(3) 3_675
O8 Ag3 2.362(3) .
O9 S3 1.423(4) .
S1 O2 1.441(3) 2_545
S2 O5 1.434(3) 2_545
S3 O8 1.433(3) 3_675

loop_
_platon_squeeze_void_nr
_platon_squeeze_void_average_x
_platon_squeeze_void_average_y
_platon_squeeze_void_average_z
_platon_squeeze_void_volume
_platon_squeeze_void_count_electrons
_platon_squeeze_void_content
1 0.000 0.000 0.000 462 257 ' '
2 0.000 0.500 0.000 168 78 ' '
3 0.500 0.500 0.500 462 257 ' '
4 0.500 1.000 0.500 168 78 ' '
